data_2019216
loop_
_publ_author_name
'Pan, Fangfang'
'Kalf, Irmgard'
'Englert, Ulli'

_publ_section_title
;
 Bis[4-amino-<i>N</i>-(pyrimidin-2-yl)benzenesulfonamido]diamminecopper(II):
 aqua or ammine ligands?
;
_journal_coeditor_code FM3003
_journal_issue 11
_journal_name_full 'Acta Crystallographica Section C'
_journal_page_first 1221
_journal_page_last 1224
_journal_paper_doi 10.1107/S0108270113025948
_journal_volume 69
_journal_year 2013
_chemical_formula_iupac '[Cu (C10 H9 N4 O2S)2 (N H3)2]'
_chemical_formula_moiety 'C20 H24 Cu N10 O4 S2'
_chemical_formula_sum 'C20 H24 Cu N10 O4 S2'
_chemical_formula_weight 596.15
_chemical_name_systematic
;
Bis[4-amino-<i>N</i>-(pyrimidin-2-yl)benzenesulfonamido]diamminecopper(II)
;
_space_group_IT_number 33
_symmetry_cell_setting orthorhombic
_symmetry_space_group_name_Hall 'P 2c -2n'
_symmetry_space_group_name_H-M 'P n a 21'
_atom_sites_solution_hydrogens geom
_atom_sites_solution_primary direct
_atom_sites_solution_secondary difmap
_audit_creation_method SHELXL97
_cell_angle_alpha 90.00
_cell_angle_beta 90.00
_cell_angle_gamma 90.00
_cell_formula_units_Z 4
_cell_length_a 13.6620(10)
_cell_length_b 12.6329(10)
_cell_length_c 13.9651(11)
_cell_measurement_reflns_used 9589
_cell_measurement_temperature 100(2)
_cell_measurement_theta_max 46.3206
_cell_measurement_theta_min 2.1739
_cell_volume 2410.2(3)
_computing_cell_refinement 'SMART (Bruker, 2003)'
_computing_data_collection 'SMART (Bruker, 2003)'
_computing_data_reduction 'SAINT (Bruker, 2003)'
_computing_molecular_graphics 'PLATON (Spek, 2009)'
_computing_publication_material 'SHELXL2012 (Sheldrick, 2008)'
_computing_structure_refinement 'SHELXL2012 (Sheldrick, 2008)'
_computing_structure_solution 'SHELXS97 (Sheldrick, 2008)'
_diffrn_ambient_temperature 100(2)
_diffrn_measured_fraction_theta_full 0.992
_diffrn_measured_fraction_theta_max 0.992
_diffrn_measurement_device_type 'Bruker D8 difrractometer with APEX CCD area-detector'
_diffrn_measurement_method \w
_diffrn_radiation_monochromator 'multilayer optics'
_diffrn_radiation_source 'Incoatec microsource'
_diffrn_radiation_type MoK\a
_diffrn_radiation_wavelength 0.71073
_diffrn_reflns_av_R_equivalents 0.0734
_diffrn_reflns_av_sigmaI/netI 0.0642
_diffrn_reflns_limit_h_max 31
_diffrn_reflns_limit_h_min -30
_diffrn_reflns_limit_k_max 24
_diffrn_reflns_limit_k_min -28
_diffrn_reflns_limit_l_max 26
_diffrn_reflns_limit_l_min -32
_diffrn_reflns_number 120975
_diffrn_reflns_theta_full 54.74
_diffrn_reflns_theta_max 54.74
_diffrn_reflns_theta_min 2.64
_exptl_absorpt_coefficient_mu 1.131
_exptl_absorpt_correction_T_max 0.8222
_exptl_absorpt_correction_T_min 0.8052
_exptl_absorpt_correction_type multi-scan
_exptl_absorpt_process_details '(SADABS; Sheldrick, 1996)'
_exptl_crystal_colour green
_exptl_crystal_density_diffrn 1.643
_exptl_crystal_density_method 'not measured'
_exptl_crystal_description prism
_exptl_crystal_F_000 1228
_exptl_crystal_size_max 0.20
_exptl_crystal_size_mid 0.20
_exptl_crystal_size_min 0.18
_refine_diff_density_max 0.687
_refine_diff_density_min -0.864
_refine_ls_abs_structure_details 'Flack (1983), with 12765 Friedel pairs'
_refine_ls_abs_structure_Flack 0.007(4)
_refine_ls_extinction_method none
_refine_ls_goodness_of_fit_ref 1.007
_refine_ls_hydrogen_treatment mixed
_refine_ls_matrix_type full
_refine_ls_number_parameters 374
_refine_ls_number_reflns 28306
_refine_ls_number_restraints 1
_refine_ls_restrained_S_all 1.007
_refine_ls_R_factor_all 0.0661
_refine_ls_R_factor_gt 0.0456
_refine_ls_shift/su_max 0.001
_refine_ls_shift/su_mean 0.000
_refine_ls_structure_factor_coef Fsqd
_refine_ls_weighting_details 'calc w = 1/[\s^2^(Fo^2^)+(0.0269P)^2^+0.0000P] where P=(Fo^2^+2Fc^2^)/3'
_refine_ls_weighting_scheme calc
_refine_ls_wR_factor_gt 0.0899
_refine_ls_wR_factor_ref 0.1005
_reflns_number_gt 21743
_reflns_number_total 28306
_reflns_threshold_expression I>2\s(I)
_cod_data_source_file fm3003.cif
_cod_data_source_block I_100K
_cod_database_code 2019216

loop_
_symmetry_equiv_pos_as_xyz
'x, y, z'
'-x, -y, z+1/2'
'x+1/2, -y+1/2, z'
'-x+1/2, y+1/2, z+1/2'

loop_
_atom_site_type_symbol
_atom_site_label
_atom_site_fract_x
_atom_site_fract_y
_atom_site_fract_z
_atom_site_U_iso_or_equiv
_atom_site_adp_type
_atom_site_calc_flag
_atom_site_refinement_flags
_atom_site_occupancy
_atom_site_symmetry_multiplicity
Cu Cu1 0.741201(8) 0.557896(10) 0.073138(12) 0.01261(2) Uani d . 1 1
S S1 0.901026(18) 0.84377(2) 0.14662(2) 0.01469(4) Uani d . 1 1
S S2 0.799364(16) 0.42730(2) 0.27749(2) 0.01185(3) Uani d . 1 1
O O1 0.97693(7) 0.82183(8) 0.21739(8) 0.01878(14) Uani d . 1 1
O O2 0.80848(6) 0.87903(8) 0.18816(9) 0.02217(18) Uani d . 1 1
O O3 0.76641(6) 0.33030(7) 0.32199(7) 0.01626(13) Uani d . 1 1
O O4 0.77162(6) 0.52554(7) 0.32347(7) 0.01645(13) Uani d . 1 1
N N1 0.90299(6) 0.57648(7) 0.03814(8) 0.01372(12) Uani d . 1 1
N N2 1.03858(6) 0.69572(8) 0.04945(8) 0.01558(14) Uani d . 1 1
N N3 0.87444(6) 0.74761(7) 0.08076(9) 0.01599(14) Uani d . 1 1
N N4 1.01570(8) 1.22284(10) -0.07789(10) 0.02146(19) Uani d . 1 1
H H4A 1.0573(18) 1.2607(19) -0.0516(19) 0.030(6) Uiso d . 1 1
H H4B 1.0222(18) 1.211(2) -0.136(2) 0.033(7) Uiso d . 1 1
N N5 0.74515(6) 0.40431(7) 0.01501(7) 0.01325(12) Uani d . 1 1
N N6 0.78328(7) 0.25797(7) 0.11756(8) 0.01474(13) Uani d . 1 1
N N7 0.76006(6) 0.43850(7) 0.16942(7) 0.01325(12) Uani d . 1 1
N N8 1.23325(6) 0.41895(8) 0.25963(8) 0.01615(14) Uani d . 1 1
H H8A 1.2553(16) 0.475(2) 0.2401(19) 0.027(6) Uiso d . 1 1
H H8B 1.2565(16) 0.362(2) 0.2382(19) 0.029(7) Uiso d . 1 1
N N9 0.69446(9) 0.64133(10) -0.03758(9) 0.01935(17) Uani d . 1 1
H H9A 0.638(2) 0.654(2) -0.031(2) 0.058(10) Uiso d . 1 1
H H9B 0.6984(18) 0.615(2) -0.093(2) 0.031(7) Uiso d . 1 1
H H9C 0.724(2) 0.704(3) -0.041(2) 0.053(9) Uiso d . 1 1
N N10 0.68953(7) 0.66133(8) 0.16855(8) 0.01536(14) Uani d . 1 1
H H10A 0.6241(18) 0.6806(18) 0.1666(19) 0.031(7) Uiso d . 1 1
H H10B 0.7264(16) 0.7200(19) 0.1636(17) 0.022(6) Uiso d . 1 1
H H10C 0.6993(17) 0.6350(19) 0.2243(18) 0.025(6) Uiso d . 1 1
C C1 0.94222(7) 0.67304(8) 0.05590(8) 0.01308(14) Uani d . 1 1
C C2 0.96446(7) 0.49919(9) 0.01275(9) 0.01614(16) Uani d . 1 1
H H2 0.9385 0.4313 -0.0019 0.019 Uiso calc R 1 1
C C3 1.06475(8) 0.51432(9) 0.00700(10) 0.01692(17) Uani d . 1 1
H H3 1.1082 0.4585 -0.0094 0.020 Uiso calc R 1 1
C C4 1.09803(7) 0.61576(9) 0.02657(9) 0.01647(16) Uani d . 1 1
H H4 1.1664 0.6290 0.0235 0.020 Uiso calc R 1 1
C C5 0.94407(6) 0.94991(8) 0.07638(11) 0.01534(14) Uani d . 1 1
C C6 0.92687(8) 0.95415(9) -0.02154(10) 0.01755(17) Uani d . 1 1
H H6 0.8966 0.8961 -0.0530 0.021 Uiso calc R 1 1
C C7 0.95400(8) 1.04324(10) -0.07352(10) 0.01786(17) Uani d . 1 1
H H7 0.9436 1.0450 -0.1408 0.021 Uiso calc R 1 1
C C8 0.99671(7) 1.13088(9) -0.02758(10) 0.01639(16) Uani d . 1 1
C C9 1.01518(7) 1.12503(9) 0.07094(11) 0.01751(15) Uani d . 1 1
H H9 1.0456 1.1829 0.1026 0.021 Uiso calc R 1 1
C C10 0.98940(8) 1.03553(9) 0.12266(9) 0.01692(16) Uani d . 1 1
H H10 1.0024 1.0322 0.1894 0.020 Uiso calc R 1 1
C C11 0.76427(6) 0.36031(8) 0.10190(8) 0.01237(13) Uani d . 1 1
C C12 0.74385(8) 0.34130(10) -0.06131(9) 0.01617(15) Uani d . 1 1
H H12 0.7309 0.3702 -0.1228 0.019 Uiso calc R 1 1
C C13 0.76132(9) 0.23324(10) -0.05170(10) 0.01854(18) Uani d . 1 1
H H13 0.7601 0.1870 -0.1054 0.022 Uiso calc R 1 1
C C14 0.78058(8) 0.19629(9) 0.03955(10) 0.01729(17) Uani d . 1 1
H H14 0.7926 0.1227 0.0474 0.021 Uiso calc R 1 1
C C15 0.92722(6) 0.42428(8) 0.27180(8) 0.01280(13) Uani d . 1 1
C C16 0.97930(7) 0.51905(8) 0.26304(8) 0.01402(14) Uani d . 1 1
H H16 0.9452 0.5845 0.2601 0.017 Uiso calc R 1 1
C C17 1.08049(7) 0.51761(8) 0.25871(9) 0.01445(14) Uani d . 1 1
H H17 1.1156 0.5822 0.2532 0.017 Uiso calc R 1 1
C C18 1.13163(7) 0.42084(8) 0.26238(8) 0.01351(14) Uani d . 1 1
C C19 1.07845(7) 0.32624(8) 0.27179(10) 0.01591(16) Uani d . 1 1
H H19 1.1122 0.2606 0.2751 0.019 Uiso calc R 1 1
C C20 0.97683(7) 0.32800(8) 0.27632(10) 0.01518(15) Uani d . 1 1
H H20 0.9413 0.2637 0.2825 0.018 Uiso calc R 1 1

loop_
_atom_site_aniso_label
_atom_site_aniso_U_11
_atom_site_aniso_U_22
_atom_site_aniso_U_33
_atom_site_aniso_U_12
_atom_site_aniso_U_13
_atom_site_aniso_U_23
Cu1 0.01399(3) 0.01147(4) 0.01236(4) 0.00202(3) -0.00025(4) -0.00013(4)
S1 0.01316(7) 0.01306(9) 0.01786(11) 0.00013(6) 0.00156(8) -0.00218(8)
S2 0.01272(7) 0.01202(8) 0.01082(8) 0.00059(6) -0.00021(7) -0.00088(7)
O1 0.0194(3) 0.0194(4) 0.0175(4) -0.0004(2) -0.0019(3) -0.0001(3)
O2 0.0168(3) 0.0181(4) 0.0316(5) 0.0010(2) 0.0085(3) -0.0056(3)
O3 0.0168(3) 0.0164(3) 0.0156(3) -0.0021(2) 0.0001(2) 0.0034(3)
O4 0.0178(3) 0.0166(3) 0.0150(3) 0.0039(2) -0.0001(2) -0.0047(3)
N1 0.0132(2) 0.0118(3) 0.0161(4) -0.0010(2) 0.0005(2) -0.0017(3)
N2 0.0124(2) 0.0142(3) 0.0202(4) -0.0014(2) 0.0016(2) -0.0011(3)
N3 0.0134(2) 0.0125(3) 0.0221(4) 0.00013(19) 0.0003(3) -0.0034(3)
N4 0.0231(4) 0.0197(4) 0.0216(5) -0.0045(3) -0.0005(4) 0.0019(4)
N5 0.0150(3) 0.0123(3) 0.0125(3) -0.0007(2) -0.0008(2) -0.0011(2)
N6 0.0177(3) 0.0109(3) 0.0156(4) 0.0018(2) 0.0002(3) -0.0010(3)
N7 0.0159(3) 0.0118(3) 0.0121(3) 0.0013(2) -0.0016(2) -0.0013(2)
N8 0.0139(3) 0.0161(3) 0.0185(4) -0.0007(2) 0.0005(3) -0.0008(3)
N9 0.0227(4) 0.0186(4) 0.0168(4) 0.0060(3) 0.0020(3) 0.0025(3)
N10 0.0156(3) 0.0139(3) 0.0165(4) 0.0016(2) 0.0006(3) -0.0012(3)
C1 0.0125(2) 0.0123(3) 0.0144(4) -0.0011(2) 0.0005(2) -0.0005(3)
C2 0.0154(3) 0.0141(4) 0.0189(4) -0.0006(2) 0.0026(3) -0.0035(3)
C3 0.0153(3) 0.0160(4) 0.0194(5) 0.0001(3) 0.0032(3) -0.0028(3)
C4 0.0135(3) 0.0172(4) 0.0187(5) -0.0007(3) 0.0026(3) -0.0005(3)
C5 0.0150(3) 0.0131(3) 0.0179(4) 0.0000(2) -0.0003(4) -0.0027(3)
C6 0.0192(3) 0.0156(4) 0.0179(5) -0.0019(3) -0.0020(3) -0.0033(3)
C7 0.0195(4) 0.0180(4) 0.0161(4) -0.0018(3) -0.0015(3) -0.0007(3)
C8 0.0148(3) 0.0160(4) 0.0183(5) -0.0009(3) -0.0002(3) -0.0005(3)
C9 0.0187(3) 0.0151(3) 0.0188(4) -0.0026(2) -0.0019(4) -0.0019(4)
C10 0.0185(3) 0.0155(4) 0.0168(4) -0.0017(3) -0.0018(3) -0.0016(3)
C11 0.0128(3) 0.0114(3) 0.0130(4) -0.0002(2) 0.0000(2) -0.0013(3)
C12 0.0184(3) 0.0174(4) 0.0128(4) -0.0019(3) -0.0008(3) -0.0027(3)
C13 0.0231(4) 0.0161(4) 0.0164(5) -0.0007(3) 0.0003(3) -0.0062(3)
C14 0.0187(3) 0.0130(4) 0.0202(5) 0.0006(3) 0.0012(3) -0.0032(3)
C15 0.0134(2) 0.0114(3) 0.0136(4) 0.0003(2) -0.0008(3) -0.0006(3)
C16 0.0153(3) 0.0116(3) 0.0151(4) 0.0003(2) -0.0002(3) 0.0004(3)
C17 0.0151(3) 0.0127(3) 0.0156(4) -0.0012(2) 0.0000(3) 0.0002(3)
C18 0.0132(3) 0.0141(3) 0.0132(4) -0.0001(2) 0.0003(2) -0.0004(3)
C19 0.0143(3) 0.0125(3) 0.0210(5) 0.0006(2) -0.0008(3) -0.0004(3)
C20 0.0141(3) 0.0119(3) 0.0196(4) -0.0001(2) -0.0008(3) 0.0003(3)

loop_
_atom_type_symbol
_atom_type_description
_atom_type_scat_dispersion_real
_atom_type_scat_dispersion_imag
_atom_type_scat_source
C C 0.0033 0.0016 'International Tables Vol C Tables 4.2.6.8 and 6.1.1.4'
H H 0.0000 0.0000 'International Tables Vol C Tables 4.2.6.8 and 6.1.1.4'
N N 0.0061 0.0033 'International Tables Vol C Tables 4.2.6.8 and 6.1.1.4'
O O 0.0106 0.0060 'International Tables Vol C Tables 4.2.6.8 and 6.1.1.4'
S S 0.1246 0.1234 'International Tables Vol C Tables 4.2.6.8 and 6.1.1.4'
Cu Cu 0.3201 1.2651 'International Tables Vol C Tables 4.2.6.8 and 6.1.1.4'

loop_
_geom_angle_atom_site_label_1
_geom_angle_atom_site_label_2
_geom_angle_atom_site_label_3
_geom_angle
N9 Cu1 N10 93.37(5)
N9 Cu1 N7 162.13(5)
N10 Cu1 N7 95.10(4)
N9 Cu1 N5 101.43(5)
N10 Cu1 N5 150.54(4)
N7 Cu1 N5 64.44(4)
N9 Cu1 N1 95.21(4)
N10 Cu1 N1 114.80(4)
N7 Cu1 N1 95.47(4)
N5 Cu1 N1 89.28(3)
N9 Cu1 C11 133.27(5)
N10 Cu1 C11 125.46(4)
N7 Cu1 C11 32.31(4)
N5 Cu1 C11 32.24(4)
N1 Cu1 C11 90.85(3)
O1 S1 O2 113.84(7)
O1 S1 N3 114.53(6)
O2 S1 N3 105.60(5)
O1 S1 C5 106.52(6)
O2 S1 C5 106.13(6)
N3 S1 C5 109.92(6)
O3 S2 O4 117.02(6)
O3 S2 N7 111.96(5)
O4 S2 N7 104.68(5)
O3 S2 C15 108.18(5)
O4 S2 C15 107.48(5)
N7 S2 C15 107.02(5)
C2 N1 C1 117.24(8)
C2 N1 Cu1 126.31(7)
C1 N1 Cu1 115.96(6)
C4 N2 C1 116.65(9)
C1 N3 S1 121.80(7)
C8 N4 H4A 112.9(17)
C8 N4 H4B 111.7(18)
H4A N4 H4B 117(2)
C12 N5 C11 118.22(10)
C12 N5 Cu1 149.38(9)
C11 N5 Cu1 92.15(6)
C11 N6 C14 115.09(10)
C11 N7 S2 124.74(8)
C11 N7 Cu1 94.88(7)
S2 N7 Cu1 136.63(5)
C18 N8 H8A 111.3(16)
C18 N8 H8B 113.7(16)
H8A N8 H8B 119(2)
Cu1 N9 H9A 109(2)
Cu1 N9 H9B 119.1(18)
H9A N9 H9B 105(3)
Cu1 N9 H9C 112(2)
H9A N9 H9C 105(3)
H9B N9 H9C 106(3)
Cu1 N10 H10A 119.6(16)
Cu1 N10 H10B 106.9(15)
H10A N10 H10B 108.8(19)
Cu1 N10 H10C 107.3(16)
H10A N10 H10C 106(2)
H10B N10 H10C 108(2)
N2 C1 N1 124.36(9)
N2 C1 N3 122.11(9)
N1 C1 N3 113.53(8)
N1 C2 C3 122.42(10)
N1 C2 H2 118.8
C3 C2 H2 118.8
C2 C3 C4 116.12(10)
C2 C3 H3 121.9
C4 C3 H3 121.9
N2 C4 C3 123.15(9)
N2 C4 H4 118.4
C3 C4 H4 118.4
C6 C5 C10 119.89(11)
C6 C5 S1 121.40(8)
C10 C5 S1 118.50(11)
C5 C6 C7 120.04(11)
C5 C6 H6 120.0
C7 C6 H6 120.0
C6 C7 C8 120.66(12)
C6 C7 H7 119.7
C8 C7 H7 119.7
N4 C8 C9 120.66(11)
N4 C8 C7 120.50(12)
C9 C8 C7 118.77(11)
C10 C9 C8 120.58(11)
C10 C9 H9 119.7
C8 C9 H9 119.7
C9 C10 C5 120.02(12)
C9 C10 H10 120.0
C5 C10 H10 120.0
N6 C11 N5 125.35(10)
N6 C11 N7 126.46(10)
N5 C11 N7 108.19(9)
N6 C11 Cu1 175.88(7)
N5 C11 Cu1 55.61(5)
N7 C11 Cu1 52.81(5)
N5 C12 C13 120.47(12)
N5 C12 H12 119.8
C13 C12 H12 119.8
C14 C13 C12 116.91(11)
C14 C13 H13 121.5
C12 C13 H13 121.5
N6 C14 C13 123.94(11)
N6 C14 H14 118.0
C13 C14 H14 118.0
C20 C15 C16 120.25(8)
C20 C15 S2 120.18(7)
C16 C15 S2 119.58(7)
C17 C16 C15 120.06(9)
C17 C16 H16 120.0
C15 C16 H16 120.0
C16 C17 C18 120.35(9)
C16 C17 H17 119.8
C18 C17 H17 119.8
N8 C18 C19 120.33(9)
N8 C18 C17 120.63(9)
C19 C18 C17 119.01(8)
C20 C19 C18 120.49(9)
C20 C19 H19 119.8
C18 C19 H19 119.8
C19 C20 C15 119.84(9)
C19 C20 H20 120.1
C15 C20 H20 120.1

loop_
_geom_bond_atom_site_label_1
_geom_bond_atom_site_label_2
_geom_bond_distance
Cu1 N9 1.9772(12)
Cu1 N10 1.9952(10)
Cu1 N7 2.0370(10)
Cu1 N5 2.1039(10)
Cu1 N1 2.2759(8)
Cu1 C11 2.5478(10)
S1 O1 1.4592(10)
S1 O2 1.4606(9)
S1 N3 1.5663(10)
S1 C5 1.7624(13)
S2 O3 1.4458(9)
S2 O4 1.4479(9)
S2 N7 1.6081(10)
S2 C15 1.7490(9)
N1 C2 1.3359(14)
N1 C1 1.3552(13)
N2 C4 1.3350(14)
N2 C1 1.3502(12)
N3 C1 1.3659(13)
N4 C8 1.3822(17)
N4 H4A 0.83(2)
N4 H4B 0.83(3)
N5 C12 1.3304(15)
N5 C11 1.3600(15)
N6 C11 1.3367(13)
N6 C14 1.3399(16)
N7 C11 1.3668(14)
N8 C18 1.3890(12)
N8 H8A 0.82(3)
N8 H8B 0.84(3)
N9 H9A 0.79(3)
N9 H9B 0.84(3)
N9 H9C 0.89(3)
N10 H10A 0.93(2)
N10 H10B 0.90(2)
N10 H10C 0.86(3)
C2 C3 1.3857(14)
C2 H2 0.95
C3 C4 1.3868(16)
C3 H3 0.95
C4 H4 0.95
C5 C6 1.389(2)
C5 C10 1.4039(16)
C6 C7 1.3895(18)
C6 H6 0.95
C7 C8 1.4065(17)
C7 H7 0.95
C8 C9 1.401(2)
C9 C10 1.3871(17)
C9 H9 0.95
C10 H10 0.95
C12 C13 1.3923(18)
C12 H12 0.95
C13 C14 1.3824(19)
C13 H13 0.95
C14 H14 0.95
C15 C20 1.3938(14)
C15 C16 1.3981(14)
C16 C17 1.3838(14)
C16 H16 0.95
C17 C18 1.4090(15)
C17 H17 0.95
C18 C19 1.4047(15)
C19 C20 1.3898(13)
C19 H19 0.95
C20 H20 0.95

loop_
_geom_torsion_atom_site_label_1
_geom_torsion_atom_site_label_2
_geom_torsion_atom_site_label_3
_geom_torsion_atom_site_label_4
_geom_torsion
N9 Cu1 N1 C2 -114.39(11)
N10 Cu1 N1 C2 149.45(10)
N7 Cu1 N1 C2 51.26(11)
N5 Cu1 N1 C2 -12.98(11)
C11 Cu1 N1 C2 19.22(11)
N9 Cu1 N1 C1 73.88(9)
N10 Cu1 N1 C1 -22.28(10)
N7 Cu1 N1 C1 -120.47(8)
N5 Cu1 N1 C1 175.29(9)
C11 Cu1 N1 C1 -152.51(8)
O1 S1 N3 C1 -31.47(12)
O2 S1 N3 C1 -157.53(10)
C5 S1 N3 C1 88.39(11)
N9 Cu1 N5 C12 14.94(15)
N10 Cu1 N5 C12 133.62(14)
N7 Cu1 N5 C12 -176.64(15)
N1 Cu1 N5 C12 -80.22(15)
C11 Cu1 N5 C12 -172.96(18)
N9 Cu1 N5 C11 -172.10(6)
N10 Cu1 N5 C11 -53.42(10)
N7 Cu1 N5 C11 -3.67(5)
N1 Cu1 N5 C11 92.74(6)
O3 S2 N7 C11 -47.39(10)
O4 S2 N7 C11 -175.12(8)
C15 S2 N7 C11 70.99(9)
O3 S2 N7 Cu1 160.41(7)
O4 S2 N7 Cu1 32.67(9)
C15 S2 N7 Cu1 -81.22(8)
N9 Cu1 N7 C11 43.54(16)
N10 Cu1 N7 C11 161.53(6)
N5 Cu1 N7 C11 3.67(5)
N1 Cu1 N7 C11 -82.90(6)
N9 Cu1 N7 S2 -159.08(11)
N10 Cu1 N7 S2 -41.09(8)
N5 Cu1 N7 S2 161.05(9)
N1 Cu1 N7 S2 74.48(8)
C11 Cu1 N7 S2 157.38(12)
C4 N2 C1 N1 -1.95(18)
C4 N2 C1 N3 178.58(12)
C2 N1 C1 N2 0.09(18)
Cu1 N1 C1 N2 172.60(9)
C2 N1 C1 N3 179.60(11)
Cu1 N1 C1 N3 -7.89(13)
S1 N3 C1 N2 -28.67(17)
S1 N3 C1 N1 151.82(9)
C1 N1 C2 C3 1.83(19)
Cu1 N1 C2 C3 -169.80(10)
N1 C2 C3 C4 -1.8(2)
C1 N2 C4 C3 1.98(19)
C2 C3 C4 N2 -0.2(2)
O1 S1 C5 C6 142.19(9)
O2 S1 C5 C6 -96.17(10)
N3 S1 C5 C6 17.57(10)
O1 S1 C5 C10 -43.16(10)
O2 S1 C5 C10 78.48(9)
N3 S1 C5 C10 -167.77(8)
C10 C5 C6 C7 -0.36(16)
S1 C5 C6 C7 174.22(9)
C5 C6 C7 C8 -1.61(17)
C6 C7 C8 N4 -174.29(11)
C6 C7 C8 C9 2.64(17)
N4 C8 C9 C10 175.21(11)
C7 C8 C9 C10 -1.72(16)
C8 C9 C10 C5 -0.21(17)
C6 C5 C10 C9 1.27(16)
S1 C5 C10 C9 -173.47(8)
C14 N6 C11 N5 -1.40(15)
C14 N6 C11 N7 178.23(9)
C14 N6 C11 Cu1 -103.5(12)
C12 N5 C11 N6 0.83(15)
Cu1 N5 C11 N6 -175.11(9)
C12 N5 C11 N7 -178.86(9)
Cu1 N5 C11 N7 5.20(7)
C12 N5 C11 Cu1 175.94(10)
S2 N7 C11 N6 13.68(15)
Cu1 N7 C11 N6 174.93(9)
S2 N7 C11 N5 -166.64(7)
Cu1 N7 C11 N5 -5.39(8)
S2 N7 C11 Cu1 -161.25(10)
N9 Cu1 C11 N6 115.5(12)
N10 Cu1 C11 N6 -104.1(12)
N7 Cu1 C11 N6 -81.3(12)
N5 Cu1 C11 N6 104.9(12)
N1 Cu1 C11 N6 17.6(12)
N9 Cu1 C11 N5 10.67(8)
N10 Cu1 C11 N5 151.00(6)
N7 Cu1 C11 N5 173.79(9)
N1 Cu1 C11 N5 -87.30(6)
N9 Cu1 C11 N7 -163.12(7)
N10 Cu1 C11 N7 -22.79(7)
N5 Cu1 C11 N7 -173.79(9)
N1 Cu1 C11 N7 98.91(6)
C11 N5 C12 C13 0.24(15)
Cu1 N5 C12 C13 172.25(10)
N5 C12 C13 C14 -0.59(17)
C11 N6 C14 C13 0.97(16)
C12 C13 C14 N6 -0.04(18)
O3 S2 C15 C20 21.45(12)
O4 S2 C15 C20 148.66(10)
N7 S2 C15 C20 -99.36(11)
O3 S2 C15 C16 -158.33(10)
O4 S2 C15 C16 -31.11(11)
N7 S2 C15 C16 80.86(10)
C20 C15 C16 C17 0.07(18)
S2 C15 C16 C17 179.85(9)
C15 C16 C17 C18 0.46(18)
C16 C17 C18 N8 -178.95(11)
C16 C17 C18 C19 -0.85(17)
N8 C18 C19 C20 178.82(12)
C17 C18 C19 C20 0.72(19)
C18 C19 C20 C15 -0.2(2)
C16 C15 C20 C19 -0.21(19)
S2 C15 C20 C19 -179.98(10)
